data_1540559
loop_
_publ_author_name
'Kanchupalli, Vinaykumar'
'Joseph, Desna'
'Katukojvala, Sreenivas'

_publ_section_title
;
 Pyridazine N-Oxides as Precursors of Metallocarbenes: Rhodium-Catalyzed
 Transannulation with Pyrroles.
;
_journal_issue 23
_journal_name_full 'Organic letters'
_journal_page_first 5878
_journal_page_last 5881
_journal_paper_doi 10.1021/acs.orglett.5b03064
_journal_volume 17
_journal_year 2015
_chemical_formula_moiety 'C15 H13 N'
_chemical_formula_sum 'C15 H13 N'
_chemical_formula_weight 207.26
_chemical_name_systematic
; 
 ? 
;
_space_group_IT_number 19
_symmetry_cell_setting orthorhombic
_symmetry_space_group_name_Hall 'P 2ac 2ab'
_symmetry_space_group_name_H-M 'P 21 21 21'
_atom_sites_solution_hydrogens geom
_atom_sites_solution_primary direct
_atom_sites_solution_secondary difmap
_audit_creation_method SHELXL-97
_cell_angle_alpha 90.00
_cell_angle_beta 90.00
_cell_angle_gamma 90.00
_cell_formula_units_Z 4
_cell_length_a 6.8195(12)
_cell_length_b 8.3525(14)
_cell_length_c 20.053(3)
_cell_measurement_reflns_used 1251
_cell_measurement_temperature 298(2)
_cell_measurement_theta_max 19.65
_cell_measurement_theta_min 2.64
_cell_volume 1142.2(3)
_computing_cell_refinement 'Bruker SAINT'
_computing_data_collection 'Bruker APEX2'
_computing_data_reduction 'Bruker SAINT'
_computing_molecular_graphics 'Bruker SHELXTL'
_computing_publication_material 'Bruker SHELXTL'
_computing_structure_refinement 'SHELXL-2014 (Sheldrick 2014)'
_computing_structure_solution 'SHELXS-97 (Sheldrick 2008)'
_diffrn_ambient_temperature 298(2)
_diffrn_measured_fraction_theta_full 0.998
_diffrn_measured_fraction_theta_max 0.998
_diffrn_measurement_device_type 'Bruker APEX-II CCD'
_diffrn_measurement_method '\f and \w scans'
_diffrn_radiation_monochromator graphite
_diffrn_radiation_source 'fine-focus sealed tube'
_diffrn_radiation_type MoK\a
_diffrn_radiation_wavelength 0.71073
_diffrn_reflns_av_R_equivalents 0.0380
_diffrn_reflns_av_sigmaI/netI 0.0585
_diffrn_reflns_limit_h_max 7
_diffrn_reflns_limit_h_min -7
_diffrn_reflns_limit_k_max 9
_diffrn_reflns_limit_k_min -9
_diffrn_reflns_limit_l_max 22
_diffrn_reflns_limit_l_min 0
_diffrn_reflns_number 2986
_diffrn_reflns_theta_full 24.99
_diffrn_reflns_theta_max 24.99
_diffrn_reflns_theta_min 1.96
_exptl_absorpt_coefficient_mu 0.070
_exptl_absorpt_correction_T_max 0.983
_exptl_absorpt_correction_T_min 0.971
_exptl_absorpt_correction_type multi-scan
_exptl_absorpt_process_details MULTI-SCAN
_exptl_crystal_colour purple
_exptl_crystal_density_diffrn 1.205
_exptl_crystal_density_method 'not measured'
_exptl_crystal_description Block
_exptl_crystal_F_000 440
_exptl_crystal_size_max 0.48
_exptl_crystal_size_mid 0.35
_exptl_crystal_size_min 0.24
_refine_diff_density_max 0.150
_refine_diff_density_min -0.147
_refine_diff_density_rms 0.047
_refine_ls_abs_structure_details 'Flack H D (1983), Acta Cryst. A39, 876-881'
_refine_ls_abs_structure_Flack -9(8)
_refine_ls_extinction_method none
_refine_ls_goodness_of_fit_ref 0.943
_refine_ls_hydrogen_treatment mixed
_refine_ls_matrix_type full
_refine_ls_number_parameters 146
_refine_ls_number_reflns 1758
_refine_ls_number_restraints 0
_refine_ls_restrained_S_all 0.943
_refine_ls_R_factor_all 0.0858
_refine_ls_R_factor_gt 0.0449
_refine_ls_shift/su_max 0.000
_refine_ls_shift/su_mean 0.000
_refine_ls_structure_factor_coef Fsqd
_refine_ls_weighting_details 'calc w=1/[\s^2^(Fo^2^)+(0.1000P)^2^+0.0000P] where P=(Fo^2^+2Fc^2^)/3'
_refine_ls_weighting_scheme calc
_refine_ls_wR_factor_gt 0.1181
_refine_ls_wR_factor_ref 0.1538
_reflns_number_gt 1141
_reflns_number_total 1758
_reflns_threshold_expression >2sigma(I)
_cod_data_source_file ol5b03064_si_002.cif
_cod_data_source_block vin-03-190
_cod_depositor_comments
;
The following automatic conversions were performed:

'_symmetry_cell_setting' value 'Orthorhombic' changed to
'orthorhombic' according to
/usr/data/users/saulius/crontab/automatic-downloads/rss-feeds/ACS/lib/dictionaries/cif_core.dic
dictionary named 'cif_core.dic' version 2.4.2 from 2011-04-26.

'_exptl_absorpt_correction_type' value 'MULTI-SCAN' changed to
'multi-scan' according to
/usr/data/users/saulius/crontab/automatic-downloads/rss-feeds/ACS/lib/dictionaries/cif_core.dic
dictionary named 'cif_core.dic' version 2.4.2 from 2011-04-26.

Automatic conversion script
Id: cif_fix_values 4268 2015-11-12 08:31:59Z antanas 

 Adding full bibliography for 1540559.cif.
;
_cod_database_code 1540559

loop_
_symmetry_equiv_pos_as_xyz
'x, y, z'
'-x+1/2, -y, z+1/2'
'x+1/2, -y+1/2, -z'
'-x, y+1/2, -z+1/2'

loop_
_atom_site_label
_atom_site_type_symbol
_atom_site_fract_x
_atom_site_fract_y
_atom_site_fract_z
_atom_site_U_iso_or_equiv
_atom_site_adp_type
_atom_site_occupancy
_atom_site_symmetry_multiplicity
_atom_site_calc_flag
_atom_site_refinement_flags
N1 N 0.4554(4) 0.6396(3) 0.73957(13) 0.0498(8) Uani 1 1 d .
H1 H 0.5382 0.5789 0.7174 0.060 Uiso 1 1 calc R
C002 C 0.2856(5) 0.7037(4) 0.71398(15) 0.0439(8) Uani 1 1 d .
C003 C 0.2936(6) 0.6028(4) 0.59412(16) 0.0492(9) Uani 1 1 d .
C004 C 0.2007(5) 0.6892(3) 0.65049(16) 0.0470(9) Uani 1 1 d .
C005 C 0.1982(5) 0.7930(4) 0.76575(17) 0.0505(9) Uani 1 1 d .
C006 C 0.4758(6) 0.6851(4) 0.80535(16) 0.0539(10) Uani 1 1 d .
C007 C 0.3232(6) 0.7798(4) 0.82195(17) 0.0598(11) Uani 1 1 d .
H007 H 0.3030 0.8291 0.8641 0.072 Uiso 1 1 calc R
C008 C 0.1857(7) 0.4986(4) 0.55480(17) 0.0626(12) Uani 1 1 d .
H008 H 0.0528 0.4773 0.5659 0.075 Uiso 1 1 calc R
C009 C 0.0202(6) 0.7634(4) 0.64278(19) 0.0599(10) Uani 1 1 d .
H009 H -0.0453 0.7543 0.6011 0.072 Uiso 1 1 calc R
C00A C 0.4880(6) 0.6279(5) 0.57715(17) 0.0602(11) Uani 1 1 d .
H00A H 0.5662 0.6976 0.6035 0.072 Uiso 1 1 calc R
C00B C 0.0189(7) 0.8673(5) 0.7540(2) 0.0702(12) Uani 1 1 d .
H00B H -0.0419 0.9292 0.7880 0.084 Uiso 1 1 calc R
C00C C 0.6452(6) 0.6284(5) 0.84572(18) 0.0737(12) Uani 1 1 d .
H00C H 0.6529 0.6907 0.8871 0.111 Uiso 1 1 calc R
H00D H 0.7665 0.6423 0.8202 0.111 Uiso 1 1 calc R
H00E H 0.6276 0.5149 0.8565 0.111 Uiso 1 1 calc R
C00D C -0.0685(6) 0.8504(5) 0.6933(2) 0.0707(12) Uani 1 1 d .
H00F H -0.1923 0.8991 0.6855 0.085 Uiso 1 1 calc R
C00E C 0.2676(10) 0.4253(5) 0.5000(2) 0.0850(15) Uani 1 1 d .
H00G H 0.1901 0.3559 0.4733 0.102 Uiso 1 1 calc R
C00F C 0.5702(7) 0.5527(6) 0.5221(2) 0.0801(14) Uani 1 1 d .
H00H H 0.7036 0.5713 0.5109 0.096 Uiso 1 1 calc R
C00G C 0.4588(10) 0.4514(6) 0.4838(2) 0.0852(15) Uani 1 1 d .
H00I H 0.5149 0.3997 0.4462 0.102 Uiso 1 1 calc R

loop_
_atom_site_aniso_label
_atom_site_aniso_U_11
_atom_site_aniso_U_22
_atom_site_aniso_U_33
_atom_site_aniso_U_23
_atom_site_aniso_U_13
_atom_site_aniso_U_12
N1 0.0539(19) 0.0519(17) 0.0435(17) -0.0015(14) 0.0010(15) 0.0033(16)
C002 0.050(2) 0.0363(16) 0.045(2) 0.0015(16) 0.0052(18) -0.0010(18)
C003 0.055(2) 0.053(2) 0.0398(19) 0.0095(17) 0.0003(19) 0.000(2)
C004 0.052(2) 0.0396(18) 0.049(2) 0.0029(16) 0.0023(19) -0.0004(19)
C005 0.061(2) 0.0393(18) 0.051(2) -0.0008(17) 0.010(2) 0.003(2)
C006 0.075(3) 0.047(2) 0.039(2) -0.0013(17) 0.001(2) -0.007(2)
C007 0.092(3) 0.0440(19) 0.044(2) -0.0072(17) 0.012(2) 0.004(2)
C008 0.078(3) 0.060(2) 0.049(2) -0.006(2) -0.002(2) -0.008(2)
C009 0.060(3) 0.058(2) 0.062(2) 0.009(2) 0.001(2) 0.001(2)
C00A 0.058(3) 0.076(3) 0.047(2) 0.003(2) 0.002(2) 0.005(2)
C00B 0.085(3) 0.059(2) 0.067(3) -0.003(2) 0.020(3) 0.022(2)
C00C 0.082(3) 0.085(3) 0.055(2) 0.002(2) -0.012(2) 0.000(3)
C00D 0.060(3) 0.070(3) 0.083(3) 0.004(3) 0.011(3) 0.020(2)
C00E 0.134(5) 0.069(3) 0.052(3) -0.009(2) 0.002(3) -0.005(3)
C00F 0.074(3) 0.115(4) 0.052(3) 0.015(3) 0.017(2) 0.025(3)
C00G 0.128(5) 0.081(3) 0.047(3) -0.002(2) 0.012(3) 0.029(3)

loop_
_atom_type_symbol
_atom_type_description
_atom_type_scat_dispersion_real
_atom_type_scat_dispersion_imag
_atom_type_scat_source
C C 0.0033 0.0016 'International Tables Vol C Tables 4.2.6.8 and 6.1.1.4'
H H 0.0000 0.0000 'International Tables Vol C Tables 4.2.6.8 and 6.1.1.4'
N N 0.0061 0.0033 'International Tables Vol C Tables 4.2.6.8 and 6.1.1.4'
O O 0.0106 0.0060 'International Tables Vol C Tables 4.2.6.8 and 6.1.1.4'

loop_
_geom_angle_atom_site_label_1
_geom_angle_atom_site_label_2
_geom_angle_atom_site_label_3
_geom_angle
C002 N1 C006 109.5(3)
N1 C002 C004 130.7(3)
N1 C002 C005 106.7(3)
C004 C002 C005 122.6(3)
C00A C003 C008 117.6(4)
C00A C003 C004 121.5(3)
C008 C003 C004 120.8(4)
C009 C004 C002 115.4(3)
C009 C004 C003 120.8(3)
C002 C004 C003 123.8(3)
C00B C005 C002 118.9(3)
C00B C005 C007 134.3(3)
C002 C005 C007 106.8(3)
C007 C006 N1 108.6(3)
C007 C006 C00C 130.6(3)
N1 C006 C00C 120.7(3)
C006 C007 C005 108.3(3)
C00E C008 C003 121.2(4)
C00D C009 C004 122.7(4)
C003 C00A C00F 120.9(4)
C00D C00B C005 119.3(4)
C00B C00D C009 121.1(4)
C00G C00E C008 120.5(5)
C00G C00F C00A 120.0(4)
C00E C00G C00F 119.7(4)

loop_
_geom_bond_atom_site_label_1
_geom_bond_atom_site_label_2
_geom_bond_distance
N1 C002 1.374(4)
N1 C006 1.380(4)
C002 C004 1.404(4)
C002 C005 1.411(4)
C003 C00A 1.385(5)
C003 C008 1.386(5)
C003 C004 1.483(5)
C004 C009 1.387(5)
C005 C00B 1.391(5)
C005 C007 1.417(5)
C006 C007 1.348(5)
C006 C00C 1.488(5)
C008 C00E 1.376(5)
C009 C00D 1.386(5)
C00A C00F 1.389(5)
C00B C00D 1.363(5)
C00E C00G 1.361(6)
C00F C00G 1.371(6)
